data_7235741
loop_
_publ_author_name
'L\'opez, Kenia A.'
'Pi\~na, M. Nieves'
'Qui\~nonero, David'
'Ballester, Pablo'
'Morey, Jeroni'

_publ_section_title
;
 Highly efficient coordination of Hg2+and Pb2+metals in water with
 squaramide-coated Fe3O4nanoparticles
;
_journal_issue 23
_journal_name_full 'J. Mater. Chem. A'
_journal_page_first 8796
_journal_paper_doi 10.1039/C4TA00990H
_journal_volume 2
_journal_year 2014
_chemical_formula_sum 'C40 H58 Cl2 Hg2 N4 O18 S2'
_chemical_formula_weight 1419.10
_space_group_IT_number 14
_space_group_name_Hall '-P 2yn'
_space_group_name_H-M_alt 'P 1 21/n 1'
_symmetry_cell_setting monoclinic
_symmetry_space_group_name_H-M 'P 1 21/n 1'
_atom_sites_solution_hydrogens geom
_atom_sites_solution_primary direct
_atom_sites_solution_secondary difmap
_audit_creation_method SHELXL-97
_cell_angle_alpha 90.00
_cell_angle_beta 90.477(3)
_cell_angle_gamma 90.00
_cell_formula_units_Z 2
_cell_length_a 12.4915(11)
_cell_length_b 8.6489(7)
_cell_length_c 22.5002(19)
_cell_measurement_reflns_used 5142
_cell_measurement_temperature 100(2)
_cell_measurement_theta_max 25.62
_cell_measurement_theta_min 2.52
_cell_volume 2430.8(4)
_computing_cell_refinement 'Bruker APEX2 v2011.4-0'
_computing_data_collection 'Bruker APEX2 v2011.4-0'
_computing_data_reduction 'Bruker SAINT V7.60A'
_computing_molecular_graphics 'Bruker SHELXTL'
_computing_publication_material 'Bruker SHELXTL'
_computing_structure_refinement 'SHELXS-97 (Sheldrick, 2008)'
_computing_structure_solution Sir2011
_diffrn_ambient_temperature 100(2)
_diffrn_detector_area_resol_mean 512
_diffrn_detector_type '4K CCD area detector APEX II'
_diffrn_measured_fraction_theta_full 0.993
_diffrn_measured_fraction_theta_max 0.982
_diffrn_measurement_device_type 'APEX DUO Kappa 4-axis goniometer'
_diffrn_measurement_method
;
 Fullsphere data collection, phi and omega scans
;
_diffrn_measurement_specimen_support 'magnetic support whith MicroMount'
_diffrn_radiation_monochromator 'Quazar MX Multilayer Optics'
_diffrn_radiation_type MoK\a
_diffrn_radiation_wavelength 0.71073
_diffrn_reflns_av_R_equivalents 0.0519
_diffrn_reflns_av_sigmaI/netI 0.0510
_diffrn_reflns_limit_h_max 15
_diffrn_reflns_limit_h_min -15
_diffrn_reflns_limit_k_max 10
_diffrn_reflns_limit_k_min -10
_diffrn_reflns_limit_l_max 28
_diffrn_reflns_limit_l_min -28
_diffrn_reflns_number 20942
_diffrn_reflns_theta_full 25.00
_diffrn_reflns_theta_max 26.81
_diffrn_reflns_theta_min 1.81
_diffrn_source 'Micorfocus source E025 IuS'
_diffrn_source_current 0.6
_diffrn_source_power 50
_diffrn_source_size '0.2 mm x 0.2 mm fine focus'
_diffrn_source_type 'Bruker APEX DUO'
_exptl_absorpt_coefficient_mu 6.581
_exptl_absorpt_correction_T_max 0.9371
_exptl_absorpt_correction_T_min 0.4385
_exptl_absorpt_correction_type empirical
_exptl_absorpt_process_details
; 
 SADABS Version 2008/1 Bruker-Nonius
 Blessing, Acta Cryst. (1995) A51 33-38
;
_exptl_crystal_colour colourless
_exptl_crystal_density_diffrn 1.939
_exptl_crystal_density_method 'not measured'
_exptl_crystal_description plate
_exptl_crystal_F_000 1392
_exptl_crystal_size_max 0.15
_exptl_crystal_size_mid 0.03
_exptl_crystal_size_min 0.01
_refine_diff_density_max 1.708
_refine_diff_density_min -1.391
_refine_diff_density_rms 0.152
_refine_ls_extinction_method none
_refine_ls_goodness_of_fit_ref 1.101
_refine_ls_hydrogen_treatment noref
_refine_ls_matrix_type full
_refine_ls_number_parameters 394
_refine_ls_number_reflns 5111
_refine_ls_number_restraints 112
_refine_ls_restrained_S_all 1.109
_refine_ls_R_factor_all 0.0640
_refine_ls_R_factor_gt 0.0365
_refine_ls_shift/su_max 0.000
_refine_ls_shift/su_mean 0.000
_refine_ls_structure_factor_coef Fsqd
_refine_ls_weighting_details 'calc w=1/[\s^2^(Fo^2^)+(0.0402P)^2^+3.6069P] where P=(Fo^2^+2Fc^2^)/3'
_refine_ls_weighting_scheme calc
_refine_ls_wR_factor_gt 0.0821
_refine_ls_wR_factor_ref 0.0910
_reflns_number_gt 3693
_reflns_number_total 5111
_reflns_threshold_expression >2sigma(I)
_cod_data_source_file c4ta00990h1.cif
_cod_data_source_block mo_jms17016hg_0m
_cod_depositor_comments
;
The following automatic conversions were performed:

data name '_diffrn_measurement_specimen_suppport' was replaced with
'_diffrn_measurement_specimen_support' as specified in the
replacement file
'/home/saulius/struct/COD-crude-data/automatic-downloads/DataCite-retrospective/RSC/depositions/lib/lists/replacement-tags.lst'.

Automatic conversion script
Id: cif_correct_tags 6909 2019-04-08 15:41:33Z antanas 

The following automatic conversions were performed:

data item '_symmetry_cell_setting' value 'Monoclinic' was changed to
'monoclinic' in accordance with the
/home/saulius/struct/COD-crude-data/automatic-downloads/DataCite-retrospective/RSC/depositions/lib/dictionaries/cif_core.dic
dictionary named 'cif_core.dic' version 2.4.2 last updated on
2011-04-26.

Automatic conversion script
Id: cif_fix_values 6909 2019-04-08 15:41:33Z antanas 
;
_cod_original_sg_symbol_H-M P2(1)/n
_cod_database_code 7235741

loop_
_symmetry_equiv_pos_as_xyz
'x, y, z'
'-x+1/2, y+1/2, -z+1/2'
'-x, -y, -z'
'x-1/2, -y-1/2, z-1/2'

loop_
_atom_site_label
_atom_site_type_symbol
_atom_site_fract_x
_atom_site_fract_y
_atom_site_fract_z
_atom_site_U_iso_or_equiv
_atom_site_adp_type
_atom_site_occupancy
_atom_site_symmetry_multiplicity
_atom_site_calc_flag
_atom_site_refinement_flags
_atom_site_disorder_assembly
_atom_site_disorder_group
Hg1 Hg 0.03844(2) 0.62390(3) 0.073108(11) 0.02612(9) Uani 1 1 d . . .
N1 N 0.2233(5) 0.0833(6) 0.0367(2) 0.0310(14) Uani 1 1 d . . .
H1 H 0.2743 0.0151 0.0430 0.037 Uiso 1 1 calc R . .
N2 N 0.3951(5) 0.2403(8) 0.1257(3) 0.0421(17) Uani 1 1 d . . .
H2 H 0.4139 0.1437 0.1194 0.050 Uiso 1 1 calc R . .
O1 O 0.0745(3) 0.3975(5) 0.04367(19) 0.0246(10) Uani 1 1 d . . .
O2 O 0.2411(4) 0.5504(6) 0.1342(2) 0.0425(13) Uani 1 1 d . . .
O3 O -0.1956(4) -0.0614(5) -0.2166(2) 0.0348(12) Uani 1 1 d . . .
O4 O -0.0395(4) -0.2535(5) -0.2016(2) 0.0355(12) Uani 1 1 d . . .
C1 C 0.1619(5) 0.3512(7) 0.0670(3) 0.0236(14) Uani 1 1 d . . .
C2 C 0.2274(5) 0.2175(8) 0.0638(3) 0.0261(15) Uani 1 1 d . . .
C3 C 0.3035(5) 0.2860(8) 0.1038(3) 0.0292(16) Uani 1 1 d . . .
C4 C 0.2382(6) 0.4260(8) 0.1081(3) 0.0311(16) Uani 1 1 d . . .
C5 C 0.1349(5) 0.0452(7) -0.0042(3) 0.0250(14) Uani 1 1 d . . .
H5A H 0.0682 0.0933 0.0104 0.030 Uiso 1 1 calc R . .
H5B H 0.1244 -0.0682 -0.0047 0.030 Uiso 1 1 calc R . .
C6 C 0.1565(5) 0.1019(7) -0.0677(3) 0.0263(15) Uani 1 1 d . . .
H6A H 0.1698 0.2147 -0.0674 0.032 Uiso 1 1 calc R . .
H6B H 0.2210 0.0500 -0.0835 0.032 Uiso 1 1 calc R . .
C7 C 0.0610(5) 0.0660(7) -0.1073(3) 0.0207(13) Uani 1 1 d . . .
C8 C 0.0568(5) -0.0774(7) -0.1358(3) 0.0240(14) Uani 1 1 d . . .
H8 H 0.1141 -0.1485 -0.1305 0.029 Uiso 1 1 calc R . .
C9 C -0.0297(5) -0.1179(7) -0.1717(3) 0.0260(14) Uani 1 1 d . . .
C10 C -0.1142(5) -0.0139(8) -0.1795(3) 0.0280(15) Uani 1 1 d . . .
C11 C -0.1113(5) 0.1263(7) -0.1499(3) 0.0268(14) Uani 1 1 d . . .
H11 H -0.1699 0.1958 -0.1539 0.032 Uiso 1 1 calc R . .
C12 C -0.0238(5) 0.1676(7) -0.1143(3) 0.0259(15) Uani 1 1 d . . .
C13 C 0.0456(6) -0.3589(8) -0.1956(4) 0.044(2) Uani 1 1 d . . .
H13A H 0.1102 -0.3150 -0.2133 0.067 Uiso 1 1 calc R . .
H13B H 0.0270 -0.4556 -0.2159 0.067 Uiso 1 1 calc R . .
H13C H 0.0588 -0.3797 -0.1533 0.067 Uiso 1 1 calc R . .
C14 C -0.2789(6) 0.0474(9) -0.2291(3) 0.042(2) Uani 1 1 d . . .
H14A H -0.3099 0.0836 -0.1917 0.063 Uiso 1 1 calc R . .
H14B H -0.3346 -0.0024 -0.2533 0.063 Uiso 1 1 calc R . .
H14C H -0.2493 0.1355 -0.2509 0.063 Uiso 1 1 calc R . .
C15 C 0.4698(6) 0.3383(8) 0.1606(3) 0.0382(19) Uani 1 1 d . . .
H15A H 0.4288 0.4166 0.1831 0.046 Uiso 1 1 calc R . .
H15B H 0.5186 0.3932 0.1334 0.046 Uiso 1 1 calc R . .
C16 C 0.5342(5) 0.2402(9) 0.2033(3) 0.0330(17) Uani 1 1 d . . .
H16A H 0.5666 0.1530 0.1814 0.040 Uiso 1 1 calc R . .
H16B H 0.4861 0.1967 0.2337 0.040 Uiso 1 1 calc R . .
C17 C 0.6224(5) 0.3330(8) 0.2339(3) 0.0340(17) Uani 1 1 d . . .
H17A H 0.6676 0.3826 0.2034 0.041 Uiso 1 1 calc R . .
H17B H 0.5897 0.4158 0.2581 0.041 Uiso 1 1 calc R . .
C18 C 0.6912(6) 0.2338(10) 0.2730(3) 0.044(2) Uani 1 1 d . . .
H18A H 0.6459 0.1749 0.3002 0.067 Uiso 1 1 calc R . .
H18B H 0.7403 0.2994 0.2961 0.067 Uiso 1 1 calc R . .
H18C H 0.7326 0.1623 0.2485 0.067 Uiso 1 1 calc R . .
Cl1A Cl 0.7411(11) 0.3802(15) 0.0542(6) 0.047(2) Uani 0.70 1 d PU A 1
O1A O 0.7800(6) 0.3204(8) -0.0001(3) 0.0426(17) Uani 0.70 1 d PDU A 1
O2A O 0.7086(7) 0.2545(9) 0.0917(4) 0.048(2) Uani 0.70 1 d PDU A 1
O3A O 0.8202(8) 0.4712(11) 0.0833(4) 0.067(2) Uani 0.70 1 d PDU A 1
O4A O 0.6491(7) 0.4753(10) 0.0415(4) 0.067(2) Uani 0.70 1 d PDU A 1
Cl1' Cl 0.7339(19) 0.385(3) 0.0522(9) 0.020(3) Uani 0.30 1 d PU . 2
O1A' O 0.1530(11) 0.6388(19) 0.9625(7) 0.045(4) Uani 0.30 1 d PDU . 2
O2A' O 0.3096(16) 0.7576(18) 0.9300(8) 0.050(8) Uani 0.30 1 d PDU . 2
O3A' O 0.3189(14) 0.556(2) 0.9995(7) 0.058(5) Uani 0.30 1 d PDU . 2
O4A' O 0.2685(15) 0.504(2) 0.9018(7) 0.067(6) Uani 0.30 1 d PDU . 2
S1S S 0.4465(2) 0.7625(3) 0.08326(13) 0.0319(7) Uani 0.60 1 d PDU B 1
O1S O 0.4253(8) 0.9667(8) 0.0809(5) 0.050(3) Uani 0.60 1 d PDU B 1
C1S C 0.5370(9) 0.7874(13) 0.0219(5) 0.037(3) Uani 0.60 1 d PDU B 1
H1S1 H 0.4959 0.7930 -0.0153 0.056 Uiso 0.60 1 calc PR B 1
H1S2 H 0.5864 0.6995 0.0204 0.056 Uiso 0.60 1 calc PR B 1
H1S3 H 0.5778 0.8832 0.0274 0.056 Uiso 0.60 1 calc PR B 1
C2S C 0.5435(14) 0.7750(16) 0.1393(5) 0.060(5) Uani 0.60 1 d PDU B 1
H2S1 H 0.5770 0.8774 0.1383 0.090 Uiso 0.60 1 calc PR B 1
H2S2 H 0.5982 0.6955 0.1330 0.090 Uiso 0.60 1 calc PR B 1
H2S3 H 0.5099 0.7590 0.1780 0.090 Uiso 0.60 1 calc PR B 1
S1S' S 0.5262(3) 0.8627(5) 0.0791(3) 0.0536(15) Uani 0.40 1 d PDU C 2
O1S' O 0.3885(6) 0.9110(12) 0.0915(5) 0.022(2) Uani 0.40 1 d PDU C 2
C1S' C 0.4805(14) 0.731(2) 0.0222(8) 0.059(4) Uani 0.40 1 d PDU C 2
H1S4 H 0.5411 0.6706 0.0077 0.088 Uiso 0.40 1 calc PR C 2
H1S5 H 0.4491 0.7904 -0.0108 0.088 Uiso 0.40 1 calc PR C 2
H1S6 H 0.4264 0.6620 0.0387 0.088 Uiso 0.40 1 calc PR C 2
C2S' C 0.5281(19) 0.728(3) 0.1370(7) 0.062(5) Uani 0.40 1 d PDU C 2
H2S4 H 0.4603 0.6724 0.1326 0.093 Uiso 0.40 1 d PR C 2
H2S5 H 0.5273 0.7888 0.1739 0.093 Uiso 0.40 1 d PR C 2
H2S6 H 0.5874 0.6543 0.1385 0.093 Uiso 0.40 1 d PR C 2

loop_
_atom_site_aniso_label
_atom_site_aniso_U_11
_atom_site_aniso_U_22
_atom_site_aniso_U_33
_atom_site_aniso_U_23
_atom_site_aniso_U_13
_atom_site_aniso_U_12
Hg1 0.03004(15) 0.02475(13) 0.02337(14) -0.00307(12) -0.01159(9) 0.00564(12)
N1 0.035(3) 0.034(3) 0.023(3) -0.008(2) -0.015(3) 0.018(2)
N2 0.038(4) 0.054(4) 0.034(4) -0.016(3) -0.023(3) 0.020(3)
O1 0.023(2) 0.027(2) 0.023(2) -0.0019(19) -0.0138(19) 0.0080(19)
O2 0.053(3) 0.035(3) 0.039(3) -0.011(2) -0.028(3) 0.011(2)
O3 0.035(3) 0.030(2) 0.039(3) -0.006(2) -0.022(2) 0.005(2)
O4 0.035(3) 0.033(3) 0.038(3) -0.016(2) -0.015(2) 0.005(2)
C1 0.027(4) 0.030(4) 0.014(3) -0.003(3) -0.009(3) 0.004(3)
C2 0.026(4) 0.036(4) 0.016(3) 0.000(3) -0.010(3) 0.012(3)
C3 0.021(4) 0.040(4) 0.027(4) -0.008(3) -0.008(3) 0.012(3)
C4 0.029(4) 0.038(4) 0.026(4) -0.002(3) -0.013(3) 0.009(3)
C5 0.026(4) 0.025(3) 0.023(3) -0.004(3) -0.011(3) 0.005(3)
C6 0.028(4) 0.025(4) 0.025(3) -0.004(3) -0.013(3) -0.002(3)
C7 0.020(3) 0.025(3) 0.017(3) 0.004(2) -0.010(3) -0.001(3)
C8 0.025(4) 0.026(3) 0.021(3) -0.001(3) -0.005(3) 0.007(3)
C9 0.026(3) 0.025(3) 0.028(3) -0.002(3) -0.006(3) 0.002(3)
C10 0.028(4) 0.032(4) 0.023(3) 0.001(3) -0.013(3) -0.001(3)
C11 0.033(4) 0.024(3) 0.023(3) 0.002(3) -0.012(3) 0.006(3)
C12 0.036(4) 0.021(3) 0.020(3) -0.006(2) -0.006(3) 0.002(3)
C13 0.040(5) 0.036(4) 0.058(5) -0.025(4) -0.005(4) -0.003(4)
C14 0.039(5) 0.040(4) 0.045(5) -0.008(4) -0.025(4) 0.005(4)
C15 0.030(4) 0.051(5) 0.033(4) 0.000(3) -0.015(3) 0.004(3)
C16 0.019(4) 0.049(4) 0.031(4) 0.002(3) -0.008(3) 0.002(3)
C17 0.024(4) 0.047(4) 0.031(4) 0.000(3) -0.008(3) -0.003(3)
C18 0.037(5) 0.057(5) 0.039(5) 0.005(4) -0.020(4) -0.006(4)
Cl1A 0.042(3) 0.047(3) 0.051(3) 0.012(2) 0.004(2) 0.020(2)
O1A 0.043(4) 0.036(4) 0.049(4) 0.008(3) 0.012(3) 0.008(3)
O2A 0.045(5) 0.055(4) 0.044(5) 0.017(4) 0.006(4) 0.014(3)
O3A 0.071(5) 0.074(5) 0.056(5) 0.003(4) -0.006(4) -0.010(4)
O4A 0.063(5) 0.063(5) 0.075(6) 0.013(4) 0.005(4) 0.046(4)
Cl1' 0.021(4) 0.021(4) 0.020(4) 0.004(3) 0.006(3) 0.002(4)
O1A' 0.043(6) 0.044(6) 0.048(6) 0.007(5) 0.007(5) 0.006(5)
O2A' 0.050(9) 0.049(8) 0.050(9) 0.005(5) 0.002(5) -0.001(5)
O3A' 0.061(7) 0.059(7) 0.056(7) 0.006(5) -0.009(5) 0.003(5)
O4A' 0.067(7) 0.067(7) 0.067(7) -0.002(5) 0.003(5) 0.002(5)
S1S 0.0314(17) 0.0332(15) 0.0308(16) -0.0005(13) -0.0095(13) 0.0093(13)
O1S 0.049(4) 0.042(3) 0.058(4) -0.012(4) -0.014(4) 0.021(3)
C1S 0.038(8) 0.028(6) 0.047(6) 0.008(5) 0.008(5) -0.003(5)
C2S 0.094(13) 0.037(8) 0.047(7) -0.002(7) -0.043(8) 0.002(8)
S1S' 0.019(2) 0.022(2) 0.120(5) -0.010(3) -0.007(3) 0.0071(19)
O1S' 0.019(4) 0.021(4) 0.024(4) -0.001(3) -0.006(3) -0.005(3)
C1S' 0.062(6) 0.057(6) 0.057(5) -0.008(4) 0.006(4) 0.014(4)
C2S' 0.060(7) 0.060(7) 0.066(5) -0.008(4) -0.009(5) 0.021(5)

loop_
_atom_type_symbol
_atom_type_description
_atom_type_scat_dispersion_real
_atom_type_scat_dispersion_imag
_atom_type_scat_source
C C 0.0033 0.0016 'International Tables Vol C Tables 4.2.6.8 and 6.1.1.4'
H H 0.0000 0.0000 'International Tables Vol C Tables 4.2.6.8 and 6.1.1.4'
N N 0.0061 0.0033 'International Tables Vol C Tables 4.2.6.8 and 6.1.1.4'
O O 0.0106 0.0060 'International Tables Vol C Tables 4.2.6.8 and 6.1.1.4'
Cl Cl 0.1484 0.1585 'International Tables Vol C Tables 4.2.6.8 and 6.1.1.4'
Hg Hg -2.3894 9.2266 'International Tables Vol C Tables 4.2.6.8 and 6.1.1.4'
S S 0.1246 0.1234 'International Tables Vol C Tables 4.2.6.8 and 6.1.1.4'

loop_
_geom_angle_atom_site_label_1
_geom_angle_atom_site_label_2
_geom_angle_atom_site_label_3
_geom_angle
_geom_angle_site_symmetry_1
_geom_angle_site_symmetry_3
C12 Hg1 O1 169.0(2) 3_565 .
C2 N1 C5 121.1(5) . .
C3 N2 C15 125.1(6) . .
C1 O1 Hg1 110.3(4) . .
C10 O3 C14 117.2(5) . .
C9 O4 C13 116.6(5) . .
O1 C1 C2 136.8(6) . .
O1 C1 C4 132.0(6) . .
C2 C1 C4 91.1(5) . .
O1 C1 C3 177.7(5) . .
C2 C1 C3 44.9(4) . .
C4 C1 C3 46.2(4) . .
N1 C2 C1 136.4(6) . .
N1 C2 C3 132.9(6) . .
C1 C2 C3 90.7(5) . .
N2 C3 C2 133.6(6) . .
N2 C3 C4 135.5(6) . .
C2 C3 C4 90.9(5) . .
N2 C3 C1 177.8(6) . .
C2 C3 C1 44.4(3) . .
C4 C3 C1 46.5(4) . .
O2 C4 C3 138.0(6) . .
O2 C4 C1 134.7(6) . .
C3 C4 C1 87.3(5) . .
N1 C5 C6 112.0(5) . .
C7 C6 C5 109.7(5) . .
C12 C7 C8 119.1(5) . .
C12 C7 C6 122.4(6) . .
C8 C7 C6 118.5(5) . .
C9 C8 C7 121.1(6) . .
O4 C9 C8 125.0(6) . .
O4 C9 C10 115.4(5) . .
C8 C9 C10 119.6(6) . .
O3 C10 C11 124.8(6) . .
O3 C10 C9 116.0(6) . .
C11 C10 C9 119.2(6) . .
C10 C11 C12 121.1(6) . .
C7 C12 C11 119.9(5) . .
C7 C12 Hg1 125.5(5) . 3_565
C11 C12 Hg1 114.5(5) . 3_565
N2 C15 C16 110.3(6) . .
C15 C16 C17 111.8(6) . .
C18 C17 C16 112.0(6) . .
O1A Cl1A O3A 111.0(10) . .
O1A Cl1A O2A 109.4(10) . .
O3A Cl1A O2A 110.4(10) . .
O1A Cl1A O4A 108.4(10) . .
O3A Cl1A O4A 109.0(11) . .
O2A Cl1A O4A 108.6(10) . .
O2A' Cl1' O4A' 112.2(16) 3_666 3_666
O2A' Cl1' O3A' 111.6(17) 3_666 3_666
O4A' Cl1' O3A' 109.9(19) 3_666 3_666
O2A' Cl1' O1A' 108.5(19) 3_666 3_666
O4A' Cl1' O1A' 106.7(16) 3_666 3_666
O3A' Cl1' O1A' 107.8(16) 3_666 3_666
C2S S1S O1S 93.6(5) . .
C2S S1S C1S 96.3(7) . .
O1S S1S C1S 87.3(4) . .
C2S' S1S' O1S' 92.6(6) . .
C2S' S1S' C1S' 96.5(8) . .
O1S' S1S' C1S' 87.6(5) . .

loop_
_geom_bond_atom_site_label_1
_geom_bond_atom_site_label_2
_geom_bond_distance
_geom_bond_site_symmetry_2
Hg1 C12 2.037(6) 3_565
Hg1 O1 2.117(4) .
N1 C2 1.313(8) .
N1 C5 1.467(8) .
N2 C3 1.303(8) .
N2 C15 1.481(9) .
O1 C1 1.272(7) .
O2 C4 1.227(8) .
O3 C10 1.373(7) .
O3 C14 1.429(8) .
O4 C9 1.357(7) .
O4 C13 1.406(8) .
C1 C2 1.417(8) .
C1 C4 1.472(9) .
C1 C3 2.027(9) .
C2 C3 1.432(9) .
C3 C4 1.463(9) .
C5 C6 1.538(9) .
C6 C7 1.514(8) .
C7 C12 1.384(9) .
C7 C8 1.397(8) .
C8 C9 1.389(9) .
C9 C10 1.397(9) .
C10 C11 1.384(9) .
C11 C12 1.396(9) .
C12 Hg1 2.037(6) 3_565
C15 C16 1.509(9) .
C16 C17 1.523(9) .
C17 C18 1.496(10) .
Cl1A O1A 1.416(14) .
Cl1A O3A 1.418(15) .
Cl1A O2A 1.437(14) .
Cl1A O4A 1.441(15) .
Cl1' O2A' 1.41(3) 3_666
Cl1' O4A' 1.41(3) 3_666
Cl1' O3A' 1.43(3) 3_666
Cl1' O1A' 1.47(3) 3_666
O1A' Cl1' 1.47(3) 3_666
O2A' Cl1' 1.41(3) 3_666
O3A' Cl1' 1.43(3) 3_666
O4A' Cl1' 1.41(3) 3_666
S1S C2S 1.745(12) .
S1S O1S 1.787(7) .
S1S C1S 1.804(10) .
S1S' C2S' 1.746(12) .
S1S' O1S' 1.795(7) .
S1S' C1S' 1.800(10) .

loop_
_geom_torsion_atom_site_label_1
_geom_torsion_atom_site_label_2
_geom_torsion_atom_site_label_3
_geom_torsion_atom_site_label_4
_geom_torsion
_geom_torsion_site_symmetry_1
_geom_torsion_site_symmetry_4
C12 Hg1 O1 C1 -19.2(14) 3_565 .
Hg1 O1 C1 C2 -178.0(7) . .
Hg1 O1 C1 C4 -0.9(9) . .
Hg1 O1 C1 C3 -38(13) . .
C5 N1 C2 C1 2.5(12) . .
C5 N1 C2 C3 -178.1(7) . .
O1 C1 C2 N1 -2.5(15) . .
C4 C1 C2 N1 179.7(8) . .
C3 C1 C2 N1 179.6(11) . .
O1 C1 C2 C3 177.9(8) . .
C4 C1 C2 C3 0.1(6) . .
C15 N2 C3 C2 171.2(8) . .
C15 N2 C3 C4 -7.0(14) . .
C15 N2 C3 C1 149(17) . .
N1 C2 C3 N2 1.6(15) . .
C1 C2 C3 N2 -178.8(9) . .
N1 C2 C3 C4 -179.7(8) . .
C1 C2 C3 C4 -0.1(6) . .
N1 C2 C3 C1 -179.6(11) . .
O1 C1 C3 N2 -119(19) . .
C2 C1 C3 N2 23(18) . .
C4 C1 C3 N2 -157(18) . .
O1 C1 C3 C2 -141(13) . .
C4 C1 C3 C2 -179.8(8) . .
O1 C1 C3 C4 38(13) . .
C2 C1 C3 C4 179.8(8) . .
N2 C3 C4 O2 -2.6(17) . .
C2 C3 C4 O2 178.7(10) . .
C1 C3 C4 O2 178.6(13) . .
N2 C3 C4 C1 178.8(9) . .
C2 C3 C4 C1 0.1(6) . .
O1 C1 C4 O2 3.2(14) . .
C2 C1 C4 O2 -178.8(9) . .
C3 C1 C4 O2 -178.7(12) . .
O1 C1 C4 C3 -178.1(7) . .
C2 C1 C4 C3 -0.1(6) . .
C2 N1 C5 C6 86.5(7) . .
N1 C5 C6 C7 -177.5(5) . .
C5 C6 C7 C12 89.2(7) . .
C5 C6 C7 C8 -88.4(7) . .
C12 C7 C8 C9 1.2(10) . .
C6 C7 C8 C9 178.9(6) . .
C13 O4 C9 C8 -0.6(10) . .
C13 O4 C9 C10 178.7(6) . .
C7 C8 C9 O4 179.0(6) . .
C7 C8 C9 C10 -0.2(10) . .
C14 O3 C10 C11 5.2(10) . .
C14 O3 C10 C9 -175.1(6) . .
O4 C9 C10 O3 -0.6(9) . .
C8 C9 C10 O3 178.7(6) . .
O4 C9 C10 C11 179.1(6) . .
C8 C9 C10 C11 -1.5(10) . .
O3 C10 C11 C12 -178.0(6) . .
C9 C10 C11 C12 2.3(10) . .
C8 C7 C12 C11 -0.5(10) . .
C6 C7 C12 C11 -178.0(6) . .
C8 C7 C12 Hg1 176.1(5) . 3_565
C6 C7 C12 Hg1 -1.4(9) . 3_565
C10 C11 C12 C7 -1.3(10) . .
C10 C11 C12 Hg1 -178.2(5) . 3_565
C3 N2 C15 C16 151.5(7) . .
N2 C15 C16 C17 172.2(6) . .
C15 C16 C17 C18 -176.0(7) . .
